data_7015811
loop_
_publ_author_name
'Costa, Roshinee'
'Geier, 3rd, G Richard'
'Ziegler, Christopher J.'

_publ_section_title
;
 Structure and spectroscopic characterization of free base and metal
 complexes of 5,5-dimethyl-10,15-bis(pentafluorophenyl)isocorrole.
;
_journal_issue 17
_journal_name_full 'Dalton transactions (Cambridge, England : 2003)'
_journal_page_first 4384
_journal_page_last 4386
_journal_paper_doi 10.1039/c1dt10112a
_journal_volume 40
_journal_year 2011
_chemical_formula_sum 'C34 H15 Cl3 Cu F10 N4'
_chemical_formula_weight 839.39
_chemical_name_systematic
;
?
;
_space_group_IT_number 4
_symmetry_cell_setting monoclinic
_symmetry_space_group_name_Hall 'P 2yb'
_symmetry_space_group_name_H-M 'P 1 21 1'
_atom_sites_solution_hydrogens geom
_atom_sites_solution_primary direct
_atom_sites_solution_secondary difmap
_audit_creation_method SHELXL-97
_cell_angle_alpha 90.00
_cell_angle_beta 90.678(3)
_cell_angle_gamma 90.00
_cell_formula_units_Z 2
_cell_length_a 9.2791(19)
_cell_length_b 11.191(2)
_cell_length_c 14.859(3)
_cell_measurement_reflns_used 6106
_cell_measurement_temperature 100(2)
_cell_measurement_theta_max 27.74
_cell_measurement_theta_min 2.19
_cell_volume 1542.9(5)
_computing_cell_refinement 'Bruker SMART'
_computing_data_collection 'Bruker SMART'
_computing_data_reduction 'Bruker SAINT'
_computing_molecular_graphics 'Bruker SHELXTL'
_computing_publication_material 'Bruker SHELXTL'
_computing_structure_refinement 'SHELXL-97 (Sheldrick, 1997)'
_computing_structure_solution 'SHELXS-97 (Sheldrick, 1990)'
_diffrn_ambient_temperature 100(2)
_diffrn_measured_fraction_theta_full 0.990
_diffrn_measured_fraction_theta_max 0.990
_diffrn_measurement_device_type 'CCD area detector'
_diffrn_measurement_method 'phi and omega scans'
_diffrn_radiation_monochromator graphite
_diffrn_radiation_source 'fine-focus sealed tube'
_diffrn_radiation_type MoK\a
_diffrn_radiation_wavelength 0.71073
_diffrn_reflns_av_R_equivalents 0.0251
_diffrn_reflns_av_sigmaI/netI 0.0543
_diffrn_reflns_limit_h_max 11
_diffrn_reflns_limit_h_min -12
_diffrn_reflns_limit_k_max 14
_diffrn_reflns_limit_k_min -14
_diffrn_reflns_limit_l_max 19
_diffrn_reflns_limit_l_min -19
_diffrn_reflns_number 12967
_diffrn_reflns_theta_full 27.50
_diffrn_reflns_theta_max 27.50
_diffrn_reflns_theta_min 1.37
_exptl_absorpt_coefficient_mu 1.064
_exptl_absorpt_correction_T_max 0.9011
_exptl_absorpt_correction_T_min 0.7408
_exptl_absorpt_correction_type multi-scan
_exptl_absorpt_process_details
;
SADABS; Sheldrick, 2004 [Sheldrick, G. M. (2004)]
;
_exptl_crystal_colour blue
_exptl_crystal_density_diffrn 1.807
_exptl_crystal_density_meas ?
_exptl_crystal_density_method 'not measured'
_exptl_crystal_description block
_exptl_crystal_F_000 834
_exptl_crystal_size_max 0.30
_exptl_crystal_size_mid 0.15
_exptl_crystal_size_min 0.10
_refine_diff_density_max 0.536
_refine_diff_density_min -0.472
_refine_diff_density_rms 0.067
_refine_ls_abs_structure_details 'Flack H D (1983), Acta Cryst. A39, 876-881'
_refine_ls_abs_structure_Flack 0.001(8)
_refine_ls_extinction_method none
_refine_ls_goodness_of_fit_ref 0.968
_refine_ls_hydrogen_treatment constr
_refine_ls_matrix_type full
_refine_ls_number_parameters 471
_refine_ls_number_reflns 6616
_refine_ls_number_restraints 1
_refine_ls_restrained_S_all 0.968
_refine_ls_R_factor_all 0.0343
_refine_ls_R_factor_gt 0.0302
_refine_ls_shift/su_max 0.001
_refine_ls_shift/su_mean 0.000
_refine_ls_structure_factor_coef Fsqd
_refine_ls_weighting_details 'calc w=1/[\s^2^(Fo^2^)+(0.0266P)^2^+0.0000P] where P=(Fo^2^+2Fc^2^)/3'
_refine_ls_weighting_scheme calc
_refine_ls_wR_factor_gt 0.0657
_refine_ls_wR_factor_ref 0.0671
_reflns_number_gt 5914
_reflns_number_total 6616
_reflns_threshold_expression >2sigma(I)
_cod_data_source_file c1dt10112a.txt
_cod_data_source_block Cu1
_cod_depositor_comments
;
The following automatic conversions were performed:
'_symmetry_cell_setting' value 'Monoclinic' changed to 'monoclinic'
according to '/home/saulius/struct/CIF-dictionaries/cif_core.dic'
dictionary named 'cif_core.dic' version 2.4.1 from 2010-06-29.

Automatic conversion script
Id: cif_fix_enum 1555 2011-01-17 13:19:09Z saulius 

The following automatic conversions were performed:

'_exptl_crystal_density_meas' value 'not measured' was changed to '?'
- the value is perceived as not measured.

Automatic conversion script
Id: cif_fix_values 3008 2015-01-20 13:52:24Z robertas 
;
_cod_original_cell_volume 1542.9(6)
_cod_original_sg_symbol_H-M P2(1)
_cod_database_code 7015811

loop_
_symmetry_equiv_pos_as_xyz
'x, y, z'
'-x, y+1/2, -z'

loop_
_atom_site_label
_atom_site_type_symbol
_atom_site_fract_x
_atom_site_fract_y
_atom_site_fract_z
_atom_site_U_iso_or_equiv
_atom_site_adp_type
_atom_site_occupancy
_atom_site_symmetry_multiplicity
_atom_site_calc_flag
_atom_site_refinement_flags
_atom_site_disorder_assembly
_atom_site_disorder_group
C1 C 0.2637(3) 1.2587(2) 0.83115(18) 0.0209(6) Uani 1 1 d . . .
C2 C 0.3233(3) 1.3741(2) 0.82218(19) 0.0242(6) Uani 1 1 d . . .
H2 H 0.3321 1.4183 0.7679 0.029 Uiso 1 1 calc R . .
C3 C 0.3663(3) 1.4106(3) 0.90675(19) 0.0257(6) Uani 1 1 d . . .
H3 H 0.4102 1.4846 0.9221 0.031 Uiso 1 1 calc R . .
C4 C 0.3318(3) 1.3149(2) 0.96724(18) 0.0182(5) Uani 1 1 d . . .
C5 C 0.3555(3) 1.3074(2) 1.06731(17) 0.0174(5) Uani 1 1 d . . .
C6 C 0.3219(3) 1.1879(2) 1.11160(17) 0.0182(5) Uani 1 1 d . . .
C7 C 0.3494(3) 1.1636(2) 1.20452(18) 0.0222(6) Uani 1 1 d . . .
H7 H 0.3876 1.2179 1.2478 0.027 Uiso 1 1 calc R . .
C8 C 0.3107(3) 1.0485(3) 1.21956(17) 0.0219(6) Uani 1 1 d . . .
H8 H 0.3179 1.0073 1.2753 0.026 Uiso 1 1 calc R . .
C9 C 0.2574(3) 1.0007(2) 1.13706(17) 0.0178(5) Uani 1 1 d . . .
C10 C 0.2075(3) 0.8854(2) 1.11902(17) 0.0163(5) Uani 1 1 d . . .
C11 C 0.1586(3) 0.8382(2) 1.03597(16) 0.0161(5) Uani 1 1 d . . .
C12 C 0.1134(3) 0.7199(2) 1.01646(18) 0.0182(6) Uani 1 1 d . . .
H12 H 0.1026 0.6568 1.0586 0.022 Uiso 1 1 calc R . .
C13 C 0.0883(3) 0.7135(2) 0.92619(17) 0.0181(6) Uani 1 1 d . . .
H13 H 0.0573 0.6449 0.8937 0.022 Uiso 1 1 calc R . .
C14 C 0.1172(3) 0.8284(2) 0.88928(17) 0.0162(5) Uani 1 1 d . . .
C15 C 0.1088(3) 0.8632(2) 0.79659(17) 0.0177(5) Uani 1 1 d . . .
C16 C 0.1379(3) 0.9772(2) 0.76643(17) 0.0182(6) Uani 1 1 d . . .
C17 C 0.1487(3) 1.0255(3) 0.67575(18) 0.0214(6) Uani 1 1 d . . .
H17 H 0.1279 0.9840 0.6214 0.026 Uiso 1 1 calc R . .
C18 C 0.1931(3) 1.1387(3) 0.68258(18) 0.0215(6) Uani 1 1 d . . .
H18 H 0.2105 1.1920 0.6342 0.026 Uiso 1 1 calc R . .
C19 C 0.2099(3) 1.1650(2) 0.77784(18) 0.0200(6) Uani 1 1 d . . .
C20 C 0.5142(3) 1.3392(3) 1.08872(19) 0.0251(6) Uani 1 1 d . . .
H20C H 0.5353 1.4194 1.0659 0.038 Uiso 1 1 calc R . .
H20A H 0.5776 1.2810 1.0599 0.038 Uiso 1 1 calc R . .
H20B H 0.5303 1.3373 1.1540 0.038 Uiso 1 1 calc R . .
C21 C 0.2575(3) 1.4049(2) 1.10951(19) 0.0232(6) Uani 1 1 d . . .
H21C H 0.1562 1.3859 1.0967 0.035 Uiso 1 1 calc R . .
H21A H 0.2808 1.4829 1.0836 0.035 Uiso 1 1 calc R . .
H21B H 0.2737 1.4072 1.1748 0.035 Uiso 1 1 calc R . .
C22 C 0.2125(3) 0.8013(2) 1.19770(17) 0.0167(5) Uani 1 1 d . . .
C23 C 0.1246(3) 0.8170(2) 1.27180(18) 0.0190(5) Uani 1 1 d . . .
C24 C 0.1361(3) 0.7466(3) 1.34745(18) 0.0204(6) Uani 1 1 d . . .
C25 C 0.2333(3) 0.6552(2) 1.34980(18) 0.0223(6) Uani 1 1 d . . .
C26 C 0.3213(3) 0.6355(2) 1.27763(18) 0.0211(6) Uani 1 1 d . . .
C27 C 0.3106(3) 0.7077(2) 1.20304(18) 0.0192(6) Uani 1 1 d . . .
C28 C 0.0717(3) 0.7718(2) 0.72721(17) 0.0184(6) Uani 1 1 d . . .
C29 C -0.0495(3) 0.7844(2) 0.67151(18) 0.0205(6) Uani 1 1 d . . .
C30 C -0.0811(3) 0.7045(3) 0.60366(17) 0.0208(6) Uani 1 1 d . . .
C31 C 0.0078(3) 0.6098(2) 0.58807(17) 0.0216(6) Uani 1 1 d . . .
C32 C 0.1308(3) 0.5953(2) 0.64075(17) 0.0200(6) Uani 1 1 d . . .
C33 C 0.1599(3) 0.6756(2) 0.70848(17) 0.0203(6) Uani 1 1 d . . .
C34 C 0.4935(3) 0.3951(3) 0.49185(19) 0.0257(6) Uani 1 1 d . . .
H34 H 0.3955 0.4201 0.4703 0.031 Uiso 1 1 calc R . .
Cl1 Cl 0.47384(8) 0.31334(7) 0.59109(5) 0.03359(18) Uani 1 1 d . . .
Cl2 Cl 0.59505(11) 0.52333(7) 0.51225(6) 0.0457(2) Uani 1 1 d . . .
Cl3 Cl 0.57241(10) 0.30739(8) 0.40741(6) 0.0453(2) Uani 1 1 d . . .
Cu1 Cu 0.21193(3) 1.06839(3) 0.949411(18) 0.01585(7) Uani 1 1 d . . .
F1 F 0.02684(17) 0.90531(14) 1.27160(10) 0.0252(4) Uani 1 1 d . . .
F2 F 0.05322(18) 0.76876(15) 1.41914(10) 0.0283(4) Uani 1 1 d . . .
F3 F 0.24619(17) 0.58730(14) 1.42379(10) 0.0297(4) Uani 1 1 d . . .
F4 F 0.42023(17) 0.54752(14) 1.28199(10) 0.0290(4) Uani 1 1 d . . .
F5 F 0.40036(16) 0.68754(14) 1.13480(10) 0.0230(3) Uani 1 1 d . . .
F6 F -0.14016(17) 0.87593(14) 0.68262(11) 0.0246(4) Uani 1 1 d . . .
F7 F -0.19956(17) 0.72058(15) 0.55178(10) 0.0295(4) Uani 1 1 d . . .
F8 F -0.02155(18) 0.53132(14) 0.52325(10) 0.0305(4) Uani 1 1 d . . .
F9 F 0.22092(18) 0.50538(14) 0.62388(10) 0.0276(4) Uani 1 1 d . . .
F10 F 0.28330(16) 0.66087(14) 0.75642(10) 0.0246(4) Uani 1 1 d . . .
N1 N 0.2714(2) 1.22794(19) 0.92121(14) 0.0183(5) Uani 1 1 d . . .
N2 N 0.2664(2) 1.09028(18) 1.07233(13) 0.0160(5) Uani 1 1 d . . .
N3 N 0.1569(2) 0.90373(19) 0.95796(14) 0.0154(4) Uani 1 1 d . . .
N4 N 0.1715(2) 1.0662(2) 0.82396(12) 0.0192(4) Uani 1 1 d . . .

loop_
_atom_site_aniso_label
_atom_site_aniso_U_11
_atom_site_aniso_U_22
_atom_site_aniso_U_33
_atom_site_aniso_U_23
_atom_site_aniso_U_13
_atom_site_aniso_U_12
C1 0.0220(14) 0.0213(14) 0.0194(14) 0.0043(11) 0.0018(11) 0.0028(12)
C2 0.0304(16) 0.0200(14) 0.0224(14) 0.0014(11) 0.0035(12) -0.0002(12)
C3 0.0286(16) 0.0194(14) 0.0291(16) -0.0002(12) 0.0016(12) -0.0056(12)
C4 0.0147(12) 0.0168(13) 0.0231(14) -0.0012(11) 0.0021(10) 0.0022(11)
C5 0.0138(12) 0.0163(13) 0.0222(14) -0.0008(11) 0.0006(10) -0.0036(11)
C6 0.0158(13) 0.0196(13) 0.0194(13) -0.0037(11) 0.0013(11) 0.0014(11)
C7 0.0269(15) 0.0194(14) 0.0204(14) -0.0035(11) -0.0011(11) -0.0021(12)
C8 0.0245(13) 0.0271(17) 0.0142(12) 0.0008(11) -0.0004(10) 0.0015(12)
C9 0.0163(13) 0.0216(14) 0.0156(13) 0.0015(11) 0.0020(10) 0.0012(11)
C10 0.0126(12) 0.0177(13) 0.0187(13) 0.0001(10) 0.0041(10) 0.0036(10)
C11 0.0163(12) 0.0190(13) 0.0129(12) 0.0009(10) 0.0027(10) 0.0016(11)
C12 0.0163(13) 0.0165(13) 0.0217(14) 0.0028(11) 0.0021(11) -0.0017(11)
C13 0.0150(13) 0.0172(13) 0.0219(14) -0.0023(11) -0.0023(11) -0.0024(11)
C14 0.0124(12) 0.0173(13) 0.0187(13) -0.0015(10) -0.0009(10) -0.0006(10)
C15 0.0136(12) 0.0214(13) 0.0181(13) -0.0012(11) -0.0011(10) 0.0012(11)
C16 0.0148(13) 0.0217(14) 0.0180(13) 0.0005(11) -0.0023(11) 0.0011(11)
C17 0.0198(14) 0.0287(15) 0.0157(13) -0.0002(11) -0.0023(11) 0.0012(12)
C18 0.0220(15) 0.0243(15) 0.0182(14) 0.0052(11) -0.0008(11) 0.0031(12)
C19 0.0194(14) 0.0196(14) 0.0211(14) 0.0055(11) 0.0000(11) 0.0019(12)
C20 0.0168(14) 0.0274(16) 0.0311(16) 0.0048(13) 0.0000(12) -0.0039(12)
C21 0.0245(15) 0.0202(14) 0.0249(15) -0.0055(11) 0.0053(12) -0.0015(12)
C22 0.0173(12) 0.0165(13) 0.0164(13) 0.0007(10) -0.0017(10) -0.0036(11)
C23 0.0189(13) 0.0169(14) 0.0211(13) -0.0041(11) -0.0004(11) -0.0015(11)
C24 0.0227(14) 0.0236(15) 0.0150(14) 0.0000(11) 0.0022(11) -0.0036(12)
C25 0.0293(15) 0.0204(14) 0.0172(13) 0.0006(11) -0.0055(11) -0.0069(12)
C26 0.0233(14) 0.0152(13) 0.0247(15) -0.0008(11) -0.0068(12) 0.0014(11)
C27 0.0204(13) 0.0188(14) 0.0184(13) -0.0053(11) 0.0030(11) -0.0056(11)
C28 0.0198(14) 0.0200(14) 0.0155(13) 0.0004(11) -0.0003(10) -0.0032(11)
C29 0.0176(13) 0.0227(14) 0.0213(14) 0.0025(12) 0.0018(11) -0.0018(12)
C30 0.0190(13) 0.0293(16) 0.0141(13) 0.0025(11) -0.0031(10) -0.0047(12)
C31 0.0269(15) 0.0222(14) 0.0156(13) -0.0006(11) -0.0004(11) -0.0070(12)
C32 0.0242(14) 0.0190(15) 0.0168(12) 0.0002(10) 0.0028(10) -0.0009(11)
C33 0.0196(13) 0.0226(14) 0.0185(14) 0.0037(11) -0.0033(11) -0.0040(12)
C34 0.0283(15) 0.0215(15) 0.0273(15) 0.0037(12) 0.0003(12) 0.0013(12)
Cl1 0.0355(4) 0.0316(4) 0.0338(4) 0.0095(3) 0.0047(3) 0.0022(4)
Cl2 0.0639(6) 0.0305(4) 0.0428(5) -0.0046(4) 0.0113(4) -0.0185(4)
Cl3 0.0570(6) 0.0374(5) 0.0420(5) -0.0115(4) 0.0186(4) -0.0068(4)
Cu1 0.01820(15) 0.01480(14) 0.01452(14) 0.00062(14) -0.00032(11) -0.00067(14)
F1 0.0258(9) 0.0251(9) 0.0249(9) 0.0012(7) 0.0047(7) 0.0071(7)
F2 0.0338(9) 0.0325(9) 0.0188(8) 0.0031(7) 0.0081(7) -0.0034(8)
F3 0.0411(10) 0.0262(10) 0.0217(8) 0.0096(7) -0.0043(7) -0.0004(8)
F4 0.0338(9) 0.0228(10) 0.0301(9) 0.0027(7) -0.0057(7) 0.0081(8)
F5 0.0219(8) 0.0229(8) 0.0243(8) -0.0019(7) 0.0041(7) 0.0014(7)
F6 0.0205(8) 0.0271(9) 0.0262(9) -0.0012(7) -0.0028(7) 0.0046(7)
F7 0.0258(9) 0.0368(10) 0.0256(9) -0.0029(8) -0.0116(7) -0.0016(7)
F8 0.0407(10) 0.0290(10) 0.0218(8) -0.0083(7) -0.0066(7) -0.0060(7)
F9 0.0354(10) 0.0227(9) 0.0246(9) -0.0044(7) -0.0022(7) 0.0044(7)
F10 0.0211(8) 0.0264(8) 0.0260(9) -0.0005(7) -0.0074(7) 0.0034(7)
N1 0.0219(12) 0.0161(11) 0.0170(11) 0.0035(9) -0.0014(9) -0.0017(9)
N2 0.0159(10) 0.0146(13) 0.0175(10) -0.0001(8) 0.0003(8) -0.0007(9)
N3 0.0140(10) 0.0153(11) 0.0168(11) 0.0015(9) 0.0005(9) 0.0003(9)
N4 0.0239(11) 0.0183(10) 0.0155(10) 0.0017(11) -0.0019(8) -0.0001(12)

loop_
_atom_type_symbol
_atom_type_description
_atom_type_scat_dispersion_real
_atom_type_scat_dispersion_imag
_atom_type_scat_source
C C 0.0033 0.0016 'International Tables Vol C Tables 4.2.6.8 and 6.1.1.4'
H H 0.0000 0.0000 'International Tables Vol C Tables 4.2.6.8 and 6.1.1.4'
N N 0.0061 0.0033 'International Tables Vol C Tables 4.2.6.8 and 6.1.1.4'
F F 0.0171 0.0103 'International Tables Vol C Tables 4.2.6.8 and 6.1.1.4'
Cu Cu 0.3201 1.2651 'International Tables Vol C Tables 4.2.6.8 and 6.1.1.4'
Cl Cl 0.1484 0.1585 'International Tables Vol C Tables 4.2.6.8 and 6.1.1.4'

loop_
_geom_angle_atom_site_label_1
_geom_angle_atom_site_label_2
_geom_angle_atom_site_label_3
_geom_angle
_geom_angle_site_symmetry_1
_geom_angle_site_symmetry_3
_geom_angle_publ_flag
N1 C1 C19 112.0(2) . . ?
N1 C1 C2 107.7(2) . . ?
C19 C1 C2 140.2(3) . . ?
C3 C2 C1 107.1(3) . . ?
C2 C3 C4 106.6(2) . . ?
N1 C4 C3 108.9(2) . . ?
N1 C4 C5 122.1(2) . . ?
C3 C4 C5 129.0(2) . . ?
C4 C5 C6 116.6(2) . . ?
C4 C5 C20 108.6(2) . . ?
C6 C5 C20 108.2(2) . . ?
C4 C5 C21 106.3(2) . . ?
C6 C5 C21 108.5(2) . . ?
C20 C5 C21 108.4(2) . . ?
N2 C6 C7 109.2(2) . . ?
N2 C6 C5 127.4(2) . . ?
C7 C6 C5 123.4(2) . . ?
C8 C7 C6 107.2(2) . . ?
C7 C8 C9 107.8(2) . . ?
N2 C9 C10 123.7(2) . . ?
N2 C9 C8 107.5(2) . . ?
C10 C9 C8 128.7(2) . . ?
C9 C10 C11 128.0(2) . . ?
C9 C10 C22 115.0(2) . . ?
C11 C10 C22 116.9(2) . . ?
N3 C11 C10 122.6(2) . . ?
N3 C11 C12 109.0(2) . . ?
C10 C11 C12 128.2(2) . . ?
C13 C12 C11 107.3(2) . . ?
C12 C13 C14 107.6(2) . . ?
N3 C14 C13 108.6(2) . . ?
N3 C14 C15 124.0(2) . . ?
C13 C14 C15 127.4(2) . . ?
C16 C15 C14 123.7(2) . . ?
C16 C15 C28 117.0(2) . . ?
C14 C15 C28 119.2(2) . . ?
N4 C16 C15 121.5(2) . . ?
N4 C16 C17 107.1(2) . . ?
C15 C16 C17 131.3(3) . . ?
C18 C17 C16 107.9(3) . . ?
C17 C18 C19 107.2(3) . . ?
N4 C19 C1 114.8(2) . . ?
N4 C19 C18 107.6(2) . . ?
C1 C19 C18 137.4(3) . . ?
C23 C22 C27 116.2(2) . . ?
C23 C22 C10 121.6(2) . . ?
C27 C22 C10 122.1(2) . . ?
F1 C23 C24 118.0(2) . . ?
F1 C23 C22 119.7(2) . . ?
C24 C23 C22 122.3(2) . . ?
F2 C24 C25 120.1(2) . . ?
F2 C24 C23 120.2(2) . . ?
C25 C24 C23 119.7(3) . . ?
F3 C25 C24 119.9(2) . . ?
F3 C25 C26 120.0(2) . . ?
C24 C25 C26 120.0(2) . . ?
F4 C26 C25 119.4(2) . . ?
F4 C26 C27 120.7(2) . . ?
C25 C26 C27 119.8(2) . . ?
F5 C27 C26 118.2(2) . . ?
F5 C27 C22 119.8(2) . . ?
C26 C27 C22 122.0(2) . . ?
C33 C28 C29 115.7(2) . . ?
C33 C28 C15 122.8(2) . . ?
C29 C28 C15 121.3(2) . . ?
F6 C29 C30 117.3(2) . . ?
F6 C29 C28 120.5(2) . . ?
C30 C29 C28 122.2(3) . . ?
F7 C30 C31 119.8(2) . . ?
F7 C30 C29 119.9(2) . . ?
C31 C30 C29 120.3(2) . . ?
F8 C31 C30 121.1(2) . . ?
F8 C31 C32 119.5(2) . . ?
C30 C31 C32 119.4(2) . . ?
F9 C32 C33 120.9(2) . . ?
F9 C32 C31 119.7(2) . . ?
C33 C32 C31 119.4(2) . . ?
F10 C33 C32 117.6(2) . . ?
F10 C33 C28 119.3(2) . . ?
C32 C33 C28 123.0(2) . . ?
Cl2 C34 Cl1 110.26(16) . . ?
Cl2 C34 Cl3 110.77(16) . . ?
Cl1 C34 Cl3 111.00(16) . . ?
N4 Cu1 N2 172.18(10) . . ?
N4 Cu1 N3 90.18(10) . . ?
N2 Cu1 N3 97.35(9) . . ?
N4 Cu1 N1 81.44(10) . . ?
N2 Cu1 N1 90.91(9) . . ?
N3 Cu1 N1 171.00(9) . . ?
C4 N1 C1 109.7(2) . . ?
C4 N1 Cu1 134.39(19) . . ?
C1 N1 Cu1 115.60(18) . . ?
C6 N2 C9 108.2(2) . . ?
C6 N2 Cu1 128.25(18) . . ?
C9 N2 Cu1 123.51(17) . . ?
C14 N3 C11 107.5(2) . . ?
C14 N3 Cu1 127.69(17) . . ?
C11 N3 Cu1 124.72(17) . . ?
C16 N4 C19 110.1(2) . . ?
C16 N4 Cu1 132.4(2) . . ?
C19 N4 Cu1 115.95(18) . . ?

loop_
_geom_bond_atom_site_label_1
_geom_bond_atom_site_label_2
_geom_bond_distance
_geom_bond_site_symmetry_2
_geom_bond_publ_flag
C1 N1 1.383(3) . ?
C1 C19 1.403(4) . ?
C1 C2 1.412(4) . ?
C2 C3 1.376(4) . ?
C3 C4 1.436(4) . ?
C4 N1 1.312(3) . ?
C4 C5 1.503(4) . ?
C5 C6 1.524(4) . ?
C5 C20 1.544(4) . ?
C5 C21 1.557(4) . ?
C6 N2 1.339(3) . ?
C6 C7 1.427(4) . ?
C7 C8 1.356(4) . ?
C8 C9 1.421(4) . ?
C9 N2 1.393(3) . ?
C9 C10 1.396(4) . ?
C10 C11 1.412(3) . ?
C10 C22 1.501(4) . ?
C11 N3 1.371(3) . ?
C11 C12 1.418(4) . ?
C12 C13 1.360(4) . ?
C13 C14 1.424(4) . ?
C14 N3 1.371(3) . ?
C14 C15 1.433(4) . ?
C15 C16 1.379(4) . ?
C15 C28 1.490(4) . ?
C16 N4 1.347(3) . ?
C16 C17 1.457(4) . ?
C17 C18 1.335(4) . ?
C18 C19 1.452(4) . ?
C19 N4 1.351(3) . ?
C22 C23 1.389(4) . ?
C22 C27 1.389(4) . ?
C23 F1 1.341(3) . ?
C23 C24 1.376(4) . ?
C24 F2 1.344(3) . ?
C24 C25 1.364(4) . ?
C25 F3 1.341(3) . ?
C25 C26 1.374(4) . ?
C26 F4 1.347(3) . ?
C26 C27 1.375(4) . ?
C27 F5 1.339(3) . ?
C28 C33 1.382(4) . ?
C28 C29 1.395(4) . ?
C29 F6 1.338(3) . ?
C29 C30 1.376(4) . ?
C30 F7 1.347(3) . ?
C30 C31 1.365(4) . ?
C31 F8 1.329(3) . ?
C31 C32 1.386(4) . ?
C32 F9 1.334(3) . ?
C32 C33 1.374(4) . ?
C33 F10 1.352(3) . ?
C34 Cl2 1.742(3) . ?
C34 Cl1 1.747(3) . ?
C34 Cl3 1.760(3) . ?
Cu1 N4 1.8973(19) . ?
Cu1 N2 1.905(2) . ?
Cu1 N3 1.917(2) . ?
Cu1 N1 1.917(2) . ?
